data_4020231
loop_
_publ_author_name
'Alessia Bacchi'
'Mirco Costa'
'Nicola Della C\`a'
'Bartolo Gabriele'
'Giuseppe Salerno'
'Silvia Cassoni'

_journal_name_full 'Journal of Organic Chemistry'
_journal_page_first 4971
_journal_page_last 4979
_journal_paper_doi 10.1021/jo050155v
_journal_volume 70
_journal_year 2005
_chemical_formula_sum 'C10 H13 N O4'
_chemical_formula_weight 211.21
_space_group_IT_number 2
_symmetry_cell_setting triclinic
_symmetry_space_group_name_Hall '-P 1'
_symmetry_space_group_name_H-M 'P -1'
_cell_angle_alpha 100.19(2)
_cell_angle_beta 97.74(2)
_cell_angle_gamma 87.12(2)
_cell_formula_units_Z 2
_cell_length_a 13.914(3)
_cell_length_b 6.448(2)
_cell_length_c 6.075(2)
_cell_measurement_temperature 293(2)
_cell_volume 531.4(3)
_diffrn_ambient_temperature 293(2)
_exptl_crystal_density_diffrn 1.320
_cod_database_code 4020231

loop_
_symmetry_equiv_pos_as_xyz
'x, y, z'
'-x, -y, -z'

loop_
_atom_site_label
_atom_site_type_symbol
_atom_site_fract_x
_atom_site_fract_y
_atom_site_fract_z
_atom_site_U_iso_or_equiv
_atom_site_adp_type
_atom_site_occupancy
_atom_site_symmetry_multiplicity
_atom_site_calc_flag
_atom_site_refinement_flags
_atom_site_disorder_assembly
_atom_site_disorder_group
N N 0.89773(11) 0.5858(2) 0.6626(3) 0.0476(4) Uani 1 1 d . . .
O1 O 0.72679(11) 0.6894(3) 1.0545(2) 0.0649(5) Uani 1 1 d . . .
O2 O 0.89892(10) 0.3326(2) 0.3565(3) 0.0590(4) Uani 1 1 d . . .
O3 O 0.54318(10) 0.5842(2) 0.7355(3) 0.0595(4) Uani 1 1 d . . .
O4 O 0.59205(10) 0.2461(2) 0.7228(3) 0.0575(4) Uani 1 1 d . . .
C1 C 0.70734(12) 0.4870(3) 0.6900(3) 0.0407(4) Uani 1 1 d . . .
C2 C 0.75875(13) 0.6364(3) 0.8770(3) 0.0434(4) Uani 1 1 d . . .
C3 C 0.85127(13) 0.7306(3) 0.8330(3) 0.0433(4) Uani 1 1 d . . .
C4 C 0.85490(12) 0.4383(3) 0.5024(3) 0.0431(4) Uani 1 1 d . . .
C5 C 0.74978(12) 0.3983(3) 0.5087(3) 0.0407(4) Uani 1 1 d . . .
C6 C 0.60430(13) 0.4472(3) 0.7173(3) 0.0449(4) Uani 1 1 d . . .
C7 C 0.82137(19) 0.9354(4) 0.7445(5) 0.0629(6) Uani 1 1 d . . .
C8 C 0.92181(16) 0.7714(4) 1.0490(4) 0.0572(5) Uani 1 1 d . . .
C9 C 0.70122(15) 0.2539(3) 0.3109(3) 0.0504(5) Uani 1 1 d . . .
C10 C 0.4946(2) 0.1890(5) 0.7500(5) 0.0730(8) Uani 1 1 d . . .
H71 H 0.877(2) 0.978(5) 0.695(5) 0.083(8) Uiso 1 1 d . . .
H72 H 0.794(2) 1.036(5) 0.856(5) 0.086(9) Uiso 1 1 d . . .
H73 H 0.771(2) 0.900(4) 0.599(5) 0.076(8) Uiso 1 1 d . . .
H81 H 0.8987(18) 0.879(4) 1.151(4) 0.060(6) Uiso 1 1 d . . .
H82 H 0.9347(19) 0.646(5) 1.104(5) 0.071(7) Uiso 1 1 d . . .
H83 H 0.988(2) 0.810(4) 1.013(5) 0.075(8) Uiso 1 1 d . . .
H91 H 0.712(2) 0.288(5) 0.170(6) 0.097(10) Uiso 1 1 d . . .
H92 H 0.630(2) 0.247(4) 0.312(5) 0.077(8) Uiso 1 1 d . . .
H93 H 0.731(2) 0.123(5) 0.300(5) 0.091(9) Uiso 1 1 d . . .
H101 H 0.449(3) 0.223(6) 0.617(7) 0.106(11) Uiso 1 1 d . . .
H102 H 0.474(3) 0.264(7) 0.864(8) 0.129(14) Uiso 1 1 d . . .
H103 H 0.505(3) 0.021(7) 0.770(7) 0.121(13) Uiso 1 1 d . . .
H1N H 0.960(2) 0.606(5) 0.650(5) 0.080(8) Uiso 1 1 d . . .

loop_
_atom_site_aniso_label
_atom_site_aniso_U_11
_atom_site_aniso_U_22
_atom_site_aniso_U_33
_atom_site_aniso_U_23
_atom_site_aniso_U_13
_atom_site_aniso_U_12
N 0.0349(8) 0.0506(9) 0.0567(9) -0.0001(7) 0.0136(6) -0.0071(6)
O1 0.0568(9) 0.0818(11) 0.0534(8) -0.0111(7) 0.0213(7) -0.0189(7)
O2 0.0426(7) 0.0637(9) 0.0686(9) -0.0090(7) 0.0242(6) -0.0073(6)
O3 0.0402(8) 0.0703(9) 0.0643(9) -0.0028(7) 0.0140(6) 0.0026(6)
O4 0.0501(8) 0.0600(8) 0.0662(9) 0.0065(6) 0.0212(6) -0.0165(6)
C1 0.0326(9) 0.0431(9) 0.0469(9) 0.0058(7) 0.0083(7) -0.0028(6)
C2 0.0385(9) 0.0447(9) 0.0467(9) 0.0025(7) 0.0106(7) -0.0029(7)
C3 0.0383(9) 0.0413(9) 0.0507(10) 0.0042(7) 0.0103(7) -0.0039(7)
C4 0.0357(9) 0.0447(9) 0.0505(9) 0.0057(7) 0.0133(7) -0.0026(7)
C5 0.0350(9) 0.0425(8) 0.0457(9) 0.0079(7) 0.0089(7) -0.0008(6)
C6 0.0383(9) 0.0561(10) 0.0390(8) -0.0005(7) 0.0100(7) -0.0069(7)
C7 0.0630(14) 0.0508(11) 0.0799(15) 0.0194(10) 0.0174(12) 0.0012(10)
C8 0.0468(11) 0.0629(13) 0.0590(12) 0.0023(10) 0.0039(9) -0.0089(9)
C9 0.0419(10) 0.0602(12) 0.0471(10) -0.0007(8) 0.0102(8) -0.0064(8)
C10 0.0613(15) 0.0913(18) 0.0687(14) -0.0060(13) 0.0297(12) -0.0370(13)

loop_
_geom_bond_atom_site_label_1
_geom_bond_atom_site_label_2
_geom_bond_distance
_geom_bond_site_symmetry_2
_geom_bond_publ_flag
N C4 1.334(2) . ?
N C3 1.463(2) . ?
O1 C2 1.208(2) . ?
O2 C4 1.231(2) . ?
O3 C6 1.196(2) . ?
O4 C6 1.323(2) . ?
O4 C10 1.461(2) . ?
C1 C5 1.344(3) . ?
C1 C2 1.481(2) . ?
C1 C6 1.505(2) . ?
C2 C3 1.525(2) . ?
C3 C8 1.520(3) . ?
C3 C7 1.531(3) . ?
C4 C5 1.505(2) . ?
C5 C9 1.489(3) . ?

loop_
_cod_related_entry_id
_cod_related_entry_database
_cod_related_entry_code
1 ChemSpider 9531210
